data_4335129
loop_
_publ_author_name
'Dipak Kumar Roy'
'Bijan Mondal'
'Pritam Shankhari'
'R. S. Anju'
'K. Geetharani'
'Shaikh M. Mobin'
'Sundargopal Ghosh'

_publ_section_title
;
 Supraicosahedral Polyhedra in Metallaboranes: Synthesis and Structural
 Characterization of 12-, 15-, and 16-Vertex Rhodaboranes
;
_journal_name_full 'Inorganic Chemistry'
_journal_page_first 6705
_journal_page_last 6712
_journal_paper_doi 10.1021/ic400761z
_journal_volume 52
_journal_year 2013
_chemical_formula_moiety 'C30 H52 B7 Rh3'
_chemical_formula_sum 'C30 H52 B7 Rh3'
_chemical_formula_weight 797.12
_chemical_name_systematic
; 
 ? 
;
_space_group_IT_number 2
_symmetry_cell_setting triclinic
_symmetry_space_group_name_Hall '-P 1'
_symmetry_space_group_name_H-M 'P -1'
_atom_sites_solution_hydrogens geom
_atom_sites_solution_primary direct
_atom_sites_solution_secondary difmap
_audit_creation_method SHELXL-97
_cell_angle_alpha 97.356(12)
_cell_angle_beta 92.284(13)
_cell_angle_gamma 107.087(12)
_cell_formula_units_Z 2
_cell_length_a 8.4703(16)
_cell_length_b 11.329(2)
_cell_length_c 18.337(4)
_cell_measurement_temperature 298(2)
_cell_volume 1662.5(6)
_computing_cell_refinement APEXII,Bruker,2004
_computing_data_collection APEXII,Bruker,2004
_computing_data_reduction SAINT,Bruker,2004
_computing_molecular_graphics 'ORTEP-3 (Farrugia, 1997)'
_computing_publication_material 'SHELXL-97 (Sheldrick, 2008)'
_computing_structure_refinement 'SHELXL-97 (Sheldrick, 2008)'
_computing_structure_solution 'SHELXS-97 (Sheldrick, 2008)'
_diffrn_ambient_temperature 298(2)
_diffrn_measured_fraction_theta_full 0.975
_diffrn_measured_fraction_theta_max 0.926
_diffrn_measurement_device_type 'Bruker APEXII CCD area detector'
_diffrn_measurement_method 'phi and omega scans'
_diffrn_radiation_monochromator graphite
_diffrn_radiation_source 'fine-focus sealed tube'
_diffrn_radiation_type MoK\a
_diffrn_radiation_wavelength 0.71073
_diffrn_reflns_av_R_equivalents 0.1911
_diffrn_reflns_av_sigmaI/netI 0.3815
_diffrn_reflns_limit_h_max 10
_diffrn_reflns_limit_h_min -11
_diffrn_reflns_limit_k_max 14
_diffrn_reflns_limit_k_min -13
_diffrn_reflns_limit_l_max 24
_diffrn_reflns_limit_l_min -24
_diffrn_reflns_number 20959
_diffrn_reflns_theta_full 25.00
_diffrn_reflns_theta_max 28.39
_diffrn_reflns_theta_min 1.12
_exptl_absorpt_coefficient_mu 1.491
_exptl_absorpt_correction_T_max 0.9292
_exptl_absorpt_correction_T_min 0.8652
_exptl_absorpt_correction_type multi-scan
_exptl_absorpt_process_details ' SADABS (Bruker,2004)'
_exptl_crystal_colour red
_exptl_crystal_density_diffrn 1.592
_exptl_crystal_description Block
_exptl_crystal_F_000 804
_exptl_crystal_size_max 0.10
_exptl_crystal_size_mid 0.08
_exptl_crystal_size_min 0.05
_refine_diff_density_max 1.139
_refine_diff_density_min -1.163
_refine_diff_density_rms 0.177
_refine_ls_extinction_method none
_refine_ls_goodness_of_fit_ref 0.917
_refine_ls_hydrogen_treatment mixed
_refine_ls_matrix_type full
_refine_ls_number_parameters 376
_refine_ls_number_reflns 7718
_refine_ls_number_restraints 7
_refine_ls_restrained_S_all 0.917
_refine_ls_R_factor_all 0.2948
_refine_ls_R_factor_gt 0.0865
_refine_ls_shift/su_max 0.022
_refine_ls_shift/su_mean 0.054
_refine_ls_structure_factor_coef Fsqd
_refine_ls_weighting_details 'calc w=1/[\s^2^(Fo^2^)+(0.0672P)^2^+0.0000P] where P=(Fo^2^+2Fc^2^)/3'
_refine_ls_weighting_scheme calc
_refine_ls_wR_factor_gt 0.1541
_refine_ls_wR_factor_ref 0.2230
_reflns_number_gt 2368
_reflns_number_total 7718
_reflns_threshold_expression >2sigma(I)
_cod_data_source_file ic400761z_si_004_6.cif
_cod_data_source_block 4
_cod_original_cell_volume 1662.6(6)
_cod_database_code 4335129

loop_
_symmetry_equiv_pos_as_xyz
'x, y, z'
'-x, -y, -z'

loop_
_atom_site_label
_atom_site_type_symbol
_atom_site_fract_x
_atom_site_fract_y
_atom_site_fract_z
_atom_site_U_iso_or_equiv
_atom_site_adp_type
_atom_site_occupancy
_atom_site_symmetry_multiplicity
_atom_site_calc_flag
_atom_site_refinement_flags
B1 B 0.939(2) 0.3800(19) 0.1904(12) 0.062(6) Uani 1 1 d .
H1 H 0.9906 0.4074 0.1389 0.074 Uiso 1 1 calc R
B2 B 0.9903(19) 0.4368(19) 0.2808(10) 0.048(5) Uani 1 1 d .
H2 H 1.0988 0.5198 0.2958 0.057 Uiso 1 1 calc R
B3 B 0.817(2) 0.4093(18) 0.3335(10) 0.047(5) Uani 1 1 d .
H3 H 0.8200 0.4786 0.3819 0.057 Uiso 1 1 calc R
B4 B 0.951(2) 0.3191(17) 0.3400(12) 0.058(6) Uani 1 1 d .
H4 H 1.0331 0.3326 0.3902 0.070 Uiso 1 1 calc R
B5 B 1.003(2) 0.287(2) 0.2471(10) 0.054(6) Uani 1 1 d .
H5 H 1.1150 0.2635 0.2303 0.064 Uiso 1 1 calc R
B6 B 0.874(2) 0.1741(18) 0.2890(10) 0.048(5) Uani 1 1 d .
H6 H 0.8898 0.0824 0.2940 0.058 Uiso 1 1 calc R
B7 B 0.626(2) 0.3216(16) 0.2725(9) 0.045(5) Uani 1 1 d .
H7 H 0.4932 0.3126 0.2666 0.054 Uiso 1 1 calc R
C1 C 0.548(2) 0.0446(17) 0.4007(9) 0.059(5) Uani 1 1 d .
C2 C 0.440(2) 0.1203(17) 0.3894(9) 0.052(5) Uani 1 1 d .
C3 C 0.509(2) 0.2361(18) 0.4314(9) 0.054(5) Uani 1 1 d .
C4 C 0.6693(19) 0.2473(15) 0.4653(8) 0.047(4) Uani 1 1 d .
C5 C 0.695(2) 0.126(2) 0.4460(9) 0.064(6) Uani 1 1 d .
C6 C 0.520(3) -0.0890(17) 0.3774(10) 0.103(8) Uani 1 1 d .
H6A H 0.4903 -0.1331 0.4186 0.155 Uiso 1 1 calc R
H6B H 0.6201 -0.1019 0.3599 0.155 Uiso 1 1 calc R
H6C H 0.4327 -0.1194 0.3386 0.155 Uiso 1 1 calc R
C7 C 0.2716(19) 0.0701(19) 0.3505(9) 0.085(7) Uani 1 1 d .
H7A H 0.1904 0.0739 0.3851 0.128 Uiso 1 1 calc R
H7B H 0.2535 -0.0151 0.3289 0.128 Uiso 1 1 calc R
H7C H 0.2619 0.1190 0.3125 0.128 Uiso 1 1 calc R
C8 C 0.427(2) 0.3373(19) 0.4427(10) 0.091(7) Uani 1 1 d .
H8A H 0.3560 0.3325 0.3994 0.136 Uiso 1 1 calc R
H8B H 0.5098 0.4173 0.4513 0.136 Uiso 1 1 calc R
H8C H 0.3617 0.3267 0.4844 0.136 Uiso 1 1 calc R
C9 C 0.773(2) 0.3520(17) 0.5167(9) 0.073(6) Uani 1 1 d .
H9A H 0.8878 0.3614 0.5093 0.109 Uiso 1 1 calc R
H9B H 0.7529 0.3370 0.5663 0.109 Uiso 1 1 calc R
H9C H 0.7484 0.4268 0.5084 0.109 Uiso 1 1 calc R
C10 C 0.839(2) 0.090(2) 0.4749(10) 0.106(8) Uani 1 1 d .
H10A H 0.9302 0.1639 0.4905 0.159 Uiso 1 1 calc R
H10B H 0.8706 0.0372 0.4368 0.159 Uiso 1 1 calc R
H10C H 0.8085 0.0461 0.5161 0.159 Uiso 1 1 calc R
C11 C 0.591(2) 0.5575(16) 0.1794(10) 0.059(5) Uani 1 1 d .
C12 C 0.738(2) 0.5870(15) 0.1408(9) 0.049(5) Uani 1 1 d .
C13 C 0.865(2) 0.6540(16) 0.1936(12) 0.065(5) Uani 1 1 d .
C14 C 0.803(2) 0.6623(14) 0.2653(10) 0.052(5) Uani 1 1 d .
C15 C 0.627(2) 0.6058(15) 0.2523(12) 0.058(5) Uani 1 1 d .
C16 C 0.500(2) 0.5965(17) 0.3067(10) 0.079(6) Uani 1 1 d .
H16A H 0.4317 0.6471 0.2963 0.118 Uiso 1 1 calc R
H16B H 0.5547 0.6252 0.3555 0.118 Uiso 1 1 calc R
H16C H 0.4334 0.5112 0.3036 0.118 Uiso 1 1 calc R
C17 C 0.4188(19) 0.4954(17) 0.1414(11) 0.082(6) Uani 1 1 d .
H17A H 0.3946 0.4063 0.1366 0.123 Uiso 1 1 calc R
H17B H 0.4135 0.5198 0.0934 0.123 Uiso 1 1 calc R
H17C H 0.3391 0.5207 0.1703 0.123 Uiso 1 1 calc R
C18 C 0.758(3) 0.570(2) 0.0605(10) 0.107(8) Uani 1 1 d .
H18A H 0.8649 0.5590 0.0526 0.160 Uiso 1 1 calc R
H18B H 0.7499 0.6420 0.0402 0.160 Uiso 1 1 calc R
H18C H 0.6730 0.4973 0.0367 0.160 Uiso 1 1 calc R
C19 C 1.048(2) 0.717(2) 0.1834(12) 0.110(8) Uani 1 1 d .
H19A H 1.0790 0.6748 0.1399 0.166 Uiso 1 1 calc R
H19B H 1.1156 0.7115 0.2256 0.166 Uiso 1 1 calc R
H19C H 1.0649 0.8026 0.1784 0.166 Uiso 1 1 calc R
C20 C 0.891(2) 0.7357(15) 0.3369(10) 0.081(7) Uani 1 1 d .
H20A H 0.9032 0.8226 0.3365 0.122 Uiso 1 1 calc R
H20B H 0.9977 0.7240 0.3432 0.122 Uiso 1 1 calc R
H20C H 0.8266 0.7075 0.3768 0.122 Uiso 1 1 calc R
C21 C 0.507(3) 0.080(3) 0.1288(14) 0.103(10) Uani 1 1 d .
C22 C 0.600(4) 0.013(2) 0.1498(12) 0.099(8) Uani 1 1 d .
C23 C 0.745(3) 0.046(2) 0.1196(15) 0.092(8) Uani 1 1 d .
C24 C 0.769(4) 0.134(2) 0.0820(14) 0.112(9) Uani 1 1 d U
C25 C 0.624(5) 0.159(2) 0.0791(13) 0.125(12) Uani 1 1 d U
C26 C 0.339(3) 0.071(5) 0.143(2) 0.37(4) Uani 1 1 d .
H26A H 0.2674 0.0282 0.0993 0.558 Uiso 1 1 calc R
H26B H 0.3287 0.1530 0.1546 0.558 Uiso 1 1 calc R
H26C H 0.3083 0.0250 0.1830 0.558 Uiso 1 1 calc R
C27 C 0.565(6) -0.096(3) 0.1882(16) 0.32(4) Uani 1 1 d .
H27A H 0.4705 -0.1604 0.1633 0.486 Uiso 1 1 calc R
H27B H 0.5426 -0.0731 0.2380 0.486 Uiso 1 1 calc R
H27C H 0.6594 -0.1268 0.1885 0.486 Uiso 1 1 calc R
C28 C 0.882(5) -0.012(5) 0.125(2) 0.41(5) Uani 1 1 d .
H28A H 0.9865 0.0519 0.1341 0.619 Uiso 1 1 calc R
H28B H 0.8805 -0.0657 0.0798 0.619 Uiso 1 1 calc R
H28C H 0.8662 -0.0608 0.1651 0.619 Uiso 1 1 calc R
C29 C 0.875(7) 0.196(4) 0.0289(16) 0.44(5) Uani 1 1 d .
H29A H 0.9543 0.1531 0.0164 0.658 Uiso 1 1 calc R
H29B H 0.9311 0.2808 0.0500 0.658 Uiso 1 1 calc R
H29C H 0.8075 0.1950 -0.0148 0.658 Uiso 1 1 calc R
C30 C 0.541(8) 0.230(3) 0.036(2) 0.40(5) Uani 1 1 d .
H30A H 0.4230 0.1915 0.0319 0.594 Uiso 1 1 calc R
H30B H 0.5797 0.2309 -0.0126 0.594 Uiso 1 1 calc R
H30C H 0.5661 0.3147 0.0604 0.594 Uiso 1 1 calc R
Rh1 Rh 0.69052(14) 0.22022(12) 0.34576(7) 0.0407(4) Uani 1 1 d .
Rh2 Rh 0.73780(15) 0.20838(13) 0.19426(7) 0.0460(4) Uani 1 1 d .
Rh3 Rh 0.77122(14) 0.46446(12) 0.22811(7) 0.0427(4) Uani 1 1 d .

loop_
_atom_site_aniso_label
_atom_site_aniso_U_11
_atom_site_aniso_U_22
_atom_site_aniso_U_33
_atom_site_aniso_U_23
_atom_site_aniso_U_13
_atom_site_aniso_U_12
B1 0.032(10) 0.070(16) 0.083(16) -0.006(13) 0.011(11) 0.020(11)
B2 0.018(8) 0.071(15) 0.050(12) 0.013(11) 0.005(8) 0.005(9)
B3 0.048(11) 0.044(13) 0.048(12) 0.015(10) 0.002(10) 0.007(10)
B4 0.032(10) 0.038(13) 0.094(17) 0.010(12) -0.022(11) -0.003(9)
B5 0.060(12) 0.086(17) 0.041(11) 0.035(11) 0.028(10) 0.048(12)
B6 0.047(11) 0.040(13) 0.057(13) 0.014(10) -0.012(10) 0.011(10)
B7 0.054(12) 0.026(11) 0.048(12) 0.022(9) 0.006(10) -0.004(9)
C1 0.085(14) 0.053(13) 0.041(11) 0.022(10) 0.029(10) 0.017(11)
C2 0.058(11) 0.048(12) 0.059(12) 0.033(10) 0.020(9) 0.016(10)
C3 0.050(11) 0.062(14) 0.057(12) 0.025(10) 0.006(9) 0.022(10)
C4 0.048(10) 0.035(11) 0.046(10) 0.012(9) 0.007(8) -0.009(9)
C5 0.054(11) 0.106(17) 0.050(11) 0.057(12) 0.023(9) 0.029(12)
C6 0.19(2) 0.046(14) 0.065(14) 0.020(11) 0.060(14) 0.015(15)
C7 0.047(11) 0.138(19) 0.058(12) 0.031(13) 0.004(10) 0.002(12)
C8 0.099(16) 0.12(2) 0.083(15) 0.051(13) 0.045(12) 0.061(15)
C9 0.067(12) 0.087(16) 0.051(12) 0.020(11) 0.015(10) -0.003(12)
C10 0.108(17) 0.17(2) 0.093(16) 0.080(16) 0.034(14) 0.092(17)
C11 0.068(13) 0.055(13) 0.057(12) 0.024(10) -0.006(11) 0.020(11)
C12 0.081(13) 0.039(11) 0.042(11) 0.030(9) 0.004(10) 0.031(10)
C13 0.074(14) 0.047(13) 0.083(15) 0.008(11) -0.007(13) 0.036(11)
C14 0.060(12) 0.030(11) 0.074(14) 0.009(10) -0.001(11) 0.024(9)
C15 0.054(11) 0.025(11) 0.100(16) 0.020(10) 0.011(11) 0.016(9)
C16 0.082(14) 0.087(16) 0.089(15) 0.039(12) 0.045(12) 0.045(13)
C17 0.050(11) 0.074(15) 0.125(18) 0.037(13) -0.006(12) 0.016(11)
C18 0.105(17) 0.14(2) 0.075(16) 0.052(15) -0.002(14) 0.027(16)
C19 0.082(16) 0.13(2) 0.14(2) 0.069(17) 0.028(15) 0.033(16)
C20 0.103(16) 0.044(13) 0.099(16) 0.006(12) -0.028(13) 0.033(12)
C21 0.058(14) 0.15(3) 0.092(19) -0.057(18) -0.031(13) 0.050(16)
C22 0.11(2) 0.09(2) 0.069(16) 0.014(14) 0.005(16) -0.002(18)
C23 0.036(11) 0.10(2) 0.14(2) -0.028(16) -0.019(13) 0.027(13)
C24 0.20(3) 0.051(16) 0.075(16) 0.028(13) 0.035(18) 0.014(17)
C25 0.26(3) 0.064(15) 0.057(14) 0.008(12) -0.069(19) 0.076(19)
C26 0.045(16) 0.62(9) 0.30(5) -0.32(6) -0.03(2) 0.04(3)
C27 0.70(11) 0.08(2) 0.09(2) -0.008(19) -0.06(4) -0.03(4)
C28 0.25(5) 0.59(9) 0.40(7) -0.37(7) -0.22(5) 0.33(6)
C29 0.60(9) 0.35(6) 0.07(2) -0.07(3) 0.20(4) -0.28(6)
C30 0.83(12) 0.19(4) 0.19(4) -0.08(3) -0.32(6) 0.28(6)
Rh1 0.0396(7) 0.0473(9) 0.0406(8) 0.0157(7) 0.0018(6) 0.0175(7)
Rh2 0.0392(7) 0.0599(10) 0.0438(8) 0.0175(7) 0.0065(6) 0.0180(7)
Rh3 0.0337(7) 0.0495(10) 0.0481(8) 0.0214(7) -0.0002(6) 0.0119(7)

loop_
_atom_type_symbol
_atom_type_description
_atom_type_scat_dispersion_real
_atom_type_scat_dispersion_imag
_atom_type_scat_source
C C 0.0033 0.0016 'International Tables Vol C Tables 4.2.6.8 and 6.1.1.4'
H H 0.0000 0.0000 'International Tables Vol C Tables 4.2.6.8 and 6.1.1.4'
B B 0.0013 0.0007 'International Tables Vol C Tables 4.2.6.8 and 6.1.1.4'
Rh Rh -1.1178 0.9187 'International Tables Vol C Tables 4.2.6.8 and 6.1.1.4'

loop_
_geom_angle_atom_site_label_1
_geom_angle_atom_site_label_2
_geom_angle_atom_site_label_3
_geom_angle
B2 B1 B5 61.8(12)
B2 B1 Rh3 71.1(9)
B5 B1 Rh3 117.7(14)
B2 B1 Rh2 102.3(13)
B5 B1 Rh2 69.9(10)
Rh3 B1 Rh2 83.7(7)
B2 B1 H1 134.3
B5 B1 H1 126.6
Rh3 B1 H1 115.3
Rh2 B1 H1 123.1
B1 B2 B5 60.8(11)
B1 B2 B3 112.6(12)
B5 B2 B3 105.0(13)
B1 B2 B4 114.0(15)
B5 B2 B4 60.7(11)
B3 B2 B4 58.8(10)
B1 B2 Rh3 61.7(8)
B5 B2 Rh3 109.8(10)
B3 B2 Rh3 65.4(7)
B4 B2 Rh3 115.5(10)
B1 B2 H2 118.1
B5 B2 H2 123.8
B3 B2 H2 121.5
B4 B2 H2 118.3
Rh3 B2 H2 116.9
B4 B3 B2 61.3(11)
B4 B3 B7 111.2(13)
B2 B3 B7 109.5(13)
B4 B3 Rh1 67.1(9)
B2 B3 Rh1 117.8(12)
B7 B3 Rh1 60.5(7)
B4 B3 Rh3 118.5(13)
B2 B3 Rh3 66.6(8)
B7 B3 Rh3 59.4(7)
Rh1 B3 Rh3 116.1(8)
B4 B3 H3 116.4
B2 B3 H3 117.7
B7 B3 H3 124.3
Rh1 B3 H3 114.9
Rh3 B3 H3 115.2
B6 B4 B3 112.4(12)
B6 B4 B2 110.2(15)
B3 B4 B2 59.9(10)
B6 B4 B5 58.1(11)
B3 B4 B5 104.6(14)
B2 B4 B5 59.0(11)
B6 B4 Rh1 62.8(8)
B3 B4 Rh1 65.1(8)
B2 B4 Rh1 115.0(10)
B5 B4 Rh1 108.4(11)
B6 B4 H4 119.7
B3 B4 H4 120.7
B2 B4 H4 119.6
B5 B4 H4 125.7
Rh1 B4 H4 116.6
B6 B5 B1 125.1(14)
B6 B5 B2 111.5(14)
B1 B5 B2 57.4(10)
B6 B5 B4 58.4(10)
B1 B5 B4 110.6(14)
B2 B5 B4 60.3(11)
B6 B5 Rh2 64.6(8)
B1 B5 Rh2 64.1(8)
B2 B5 Rh2 96.2(9)
B4 B5 Rh2 96.6(10)
B6 B5 H5 112.9
B1 B5 H5 113.7
B2 B5 H5 126.6
B4 B5 H5 126.5
Rh2 B5 H5 129.0
B4 B6 B5 63.5(12)
B4 B6 Rh1 69.6(10)
B5 B6 Rh1 117.6(12)
B4 B6 Rh2 103.0(11)
B5 B6 Rh2 70.6(9)
Rh1 B6 Rh2 82.9(6)
B4 B6 H6 133.9
B5 B6 H6 125.7
Rh1 B6 H6 116.3
Rh2 B6 H6 122.9
B3 B7 Rh3 67.7(8)
B3 B7 Rh1 66.5(8)
Rh3 B7 Rh1 129.1(9)
B3 B7 Rh2 98.4(11)
Rh3 B7 Rh2 83.2(7)
Rh1 B7 Rh2 82.7(7)
B3 B7 H7 140.4
Rh3 B7 H7 114.1
Rh1 B7 H7 115.0
Rh2 B7 H7 121.2
C2 C1 C5 106.9(16)
C2 C1 C6 129.6(19)
C5 C1 C6 123.4(19)
C2 C1 Rh1 70.0(9)
C5 C1 Rh1 67.0(9)
C6 C1 Rh1 130.7(12)
C3 C2 C1 108.0(15)
C3 C2 C7 127.3(17)
C1 C2 C7 123.8(17)
C3 C2 Rh1 70.5(10)
C1 C2 Rh1 74.0(10)
C7 C2 Rh1 130.0(11)
C2 C3 C4 111.3(16)
C2 C3 C8 125.2(16)
C4 C3 C8 123.5(17)
C2 C3 Rh1 74.4(10)
C4 C3 Rh1 68.5(9)
C8 C3 Rh1 125.4(12)
C3 C4 C9 126.7(17)
C3 C4 C5 105.8(14)
C9 C4 C5 127.0(16)
C3 C4 Rh1 74.0(9)
C9 C4 Rh1 124.7(11)
C5 C4 Rh1 72.7(9)
C4 C5 C1 107.7(14)
C4 C5 C10 124.7(18)
C1 C5 C10 127(2)
C4 C5 Rh1 68.9(9)
C1 C5 Rh1 76.3(9)
C10 C5 Rh1 124.9(12)
C1 C6 H6A 109.4
C1 C6 H6B 109.4
H6A C6 H6B 109.5
C1 C6 H6C 109.6
H6A C6 H6C 109.5
H6B C6 H6C 109.5
C2 C7 H7A 109.5
C2 C7 H7B 109.5
H7A C7 H7B 109.5
C2 C7 H7C 109.4
H7A C7 H7C 109.5
H7B C7 H7C 109.5
C3 C8 H8A 109.5
C3 C8 H8B 109.4
H8A C8 H8B 109.5
C3 C8 H8C 109.5
H8A C8 H8C 109.5
H8B C8 H8C 109.5
C4 C9 H9A 109.5
C4 C9 H9B 109.4
H9A C9 H9B 109.5
C4 C9 H9C 109.5
H9A C9 H9C 109.5
H9B C9 H9C 109.5
C5 C10 H10A 109.4
C5 C10 H10B 109.5
H10A C10 H10B 109.5
C5 C10 H10C 109.5
H10A C10 H10C 109.5
H10B C10 H10C 109.5
C15 C11 C12 110.5(16)
C15 C11 C17 125.5(19)
C12 C11 C17 123.6(17)
C15 C11 Rh3 72.4(9)
C12 C11 Rh3 72.1(9)
C17 C11 Rh3 128.2(12)
C13 C12 C11 105.6(16)
C13 C12 C18 123.9(19)
C11 C12 C18 130.0(17)
C13 C12 Rh3 69.7(9)
C11 C12 Rh3 71.7(9)
C18 C12 Rh3 129.4(13)
C12 C13 C14 110.4(18)
C12 C13 C19 129(2)
C14 C13 C19 120.8(17)
C12 C13 Rh3 74.9(10)
C14 C13 Rh3 69.1(10)
C19 C13 Rh3 123.2(12)
C13 C14 C15 105.0(16)
C13 C14 C20 129.1(17)
C15 C14 C20 124.8(18)
C13 C14 Rh3 73.1(10)
C15 C14 Rh3 75.3(9)
C20 C14 Rh3 125.9(11)
C11 C15 C14 108.2(18)
C11 C15 C16 123.9(17)
C14 C15 C16 127.8(19)
C11 C15 Rh3 73.1(10)
C14 C15 Rh3 67.4(9)
C16 C15 Rh3 124.3(12)
C15 C16 H16A 109.6
C15 C16 H16B 109.3
H16A C16 H16B 109.5
C15 C16 H16C 109.5
H16A C16 H16C 109.5
H16B C16 H16C 109.5
C11 C17 H17A 109.5
C11 C17 H17B 109.4
H17A C17 H17B 109.5
C11 C17 H17C 109.5
H17A C17 H17C 109.5
H17B C17 H17C 109.5
C12 C18 H18A 109.4
C12 C18 H18B 109.5
H18A C18 H18B 109.5
C12 C18 H18C 109.5
H18A C18 H18C 109.5
H18B C18 H18C 109.5
C13 C19 H19A 109.5
C13 C19 H19B 109.4
H19A C19 H19B 109.5
C13 C19 H19C 109.5
H19A C19 H19C 109.5
H19B C19 H19C 109.5
C14 C20 H20A 109.4
C14 C20 H20B 109.4
H20A C20 H20B 109.5
C14 C20 H20C 109.6
H20A C20 H20C 109.5
H20B C20 H20C 109.5
C22 C21 C26 129(4)
C22 C21 C25 100(2)
C26 C21 C25 130(4)
C22 C21 Rh2 71.0(13)
C26 C21 Rh2 127.1(17)
C25 C21 Rh2 68.6(12)
C21 C22 C23 109(2)
C21 C22 C27 133(4)
C23 C22 C27 117(3)
C21 C22 Rh2 74.6(15)
C23 C22 Rh2 70.3(14)
C27 C22 Rh2 127.9(17)
C24 C23 C22 117(3)
C24 C23 C28 116(4)
C22 C23 C28 127(4)
C24 C23 Rh2 73.8(16)
C22 C23 Rh2 74.0(15)
C28 C23 Rh2 122.7(15)
C23 C24 C25 104(3)
C23 C24 C29 144(4)
C25 C24 C29 110(4)
C23 C24 Rh2 72.6(16)
C25 C24 Rh2 73.7(16)
C29 C24 Rh2 129(2)
C24 C25 C30 138(4)
C24 C25 C21 109(2)
C30 C25 C21 113(4)
C24 C25 Rh2 70.6(14)
C30 C25 Rh2 129.2(19)
C21 C25 Rh2 71.1(11)
C21 C26 H26A 109.4
C21 C26 H26B 109.1
H26A C26 H26B 109.5
C21 C26 H26C 109.9
H26A C26 H26C 109.5
H26B C26 H26C 109.5
C22 C27 H27A 110.2
C22 C27 H27B 109.9
H27A C27 H27B 109.3
C22 C27 H27C 108.9
H27A C27 H27C 109.4
H27B C27 H27C 109.2
C23 C28 H28A 109.5
C23 C28 H28B 110.3
H28A C28 H28B 109.5
C23 C28 H28C 108.7
H28A C28 H28C 109.5
H28B C28 H28C 109.4
C24 C29 H29A 113.7
C24 C29 H29B 114.3
H29A C29 H29B 105.1
C24 C29 H29C 112.6
H29A C29 H29C 105.5
H29B C29 H29C 104.8
C25 C30 H30A 113.2
C25 C30 H30B 113.1
H30A C30 H30B 105.6
C25 C30 H30C 113.0
H30A C30 H30C 105.6
H30B C30 H30C 105.6
B7 Rh1 B6 97.3(7)
B7 Rh1 B3 53.0(6)
B6 Rh1 B3 86.2(8)
B7 Rh1 B4 90.2(7)
B6 Rh1 B4 47.6(7)
B3 Rh1 B4 47.8(7)
B7 Rh1 C4 125.9(7)
B6 Rh1 C4 129.0(6)
B3 Rh1 C4 98.5(7)
B4 Rh1 C4 101.2(7)
B7 Rh1 C5 161.0(7)
B6 Rh1 C5 101.6(7)
B3 Rh1 C5 128.1(7)
B4 Rh1 C5 102.7(7)
C4 Rh1 C5 38.3(6)
B7 Rh1 C3 99.6(7)
B6 Rh1 C3 163.1(6)
B3 Rh1 C3 104.4(7)
B4 Rh1 C3 132.5(7)
C4 Rh1 C3 37.4(5)
C5 Rh1 C3 61.4(6)
B7 Rh1 C2 103.4(6)
B6 Rh1 C2 138.6(7)
B3 Rh1 C2 134.6(7)
B4 Rh1 C2 162.5(7)
C4 Rh1 C2 61.9(6)
C5 Rh1 C2 61.5(6)
C3 Rh1 C2 35.1(5)
B7 Rh1 C1 135.3(7)
B6 Rh1 C1 107.6(7)
B3 Rh1 C1 160.3(7)
B4 Rh1 C1 133.9(7)
C4 Rh1 C1 62.0(6)
C5 Rh1 C1 36.7(6)
C3 Rh1 C1 59.1(6)
C2 Rh1 C1 36.0(5)
B7 Rh1 Rh2 51.6(5)
B6 Rh1 Rh2 50.4(5)
B3 Rh1 Rh2 76.2(5)
B4 Rh1 Rh2 74.6(6)
C4 Rh1 Rh2 174.7(4)
C5 Rh1 Rh2 145.2(6)
C3 Rh1 Rh2 144.4(4)
C2 Rh1 Rh2 122.5(4)
C1 Rh1 Rh2 123.3(4)
C23 Rh2 C24 33.6(8)
C23 Rh2 B1 116.0(10)
C24 Rh2 B1 91.5(9)
C23 Rh2 B6 96.8(8)
C24 Rh2 B6 121.0(11)
B1 Rh2 B6 89.1(7)
C23 Rh2 C22 35.6(8)
C24 Rh2 C22 60.7(9)
B1 Rh2 C22 151.1(9)
B6 Rh2 C22 98.5(9)
C23 Rh2 C25 55.9(8)
C24 Rh2 C25 35.7(10)
B1 Rh2 C25 102.9(11)
B6 Rh2 C25 152.6(8)
C22 Rh2 C25 59.7(9)
C23 Rh2 B7 156.2(8)
C24 Rh2 B7 150.6(10)
B1 Rh2 B7 87.2(7)
B6 Rh2 B7 88.3(7)
C22 Rh2 B7 120.6(9)
C25 Rh2 B7 116.4(10)
C23 Rh2 C21 58.8(7)
C24 Rh2 C21 64.2(10)
B1 Rh2 C21 141.7(11)
B6 Rh2 C21 128.3(11)
C22 Rh2 C21 34.5(8)
C25 Rh2 C21 40.4(10)
B7 Rh2 C21 100.0(7)
C23 Rh2 B5 103.1(7)
C24 Rh2 B5 103.2(10)
B1 Rh2 B5 46.1(7)
B6 Rh2 B5 44.8(6)
C22 Rh2 B5 128.4(10)
C25 Rh2 B5 134.6(12)
B7 Rh2 B5 96.9(7)
C21 Rh2 B5 161.6(8)
C23 Rh2 Rh1 126.7(9)
C24 Rh2 Rh1 160.3(7)
B1 Rh2 Rh1 102.5(6)
B6 Rh2 Rh1 46.6(5)
C22 Rh2 Rh1 102.9(6)
C25 Rh2 Rh1 147.6(12)
B7 Rh2 Rh1 45.7(4)
C21 Rh2 Rh1 109.4(8)
B5 Rh2 Rh1 77.8(4)
C23 Rh2 Rh3 152.4(9)
C24 Rh2 Rh3 118.8(7)
B1 Rh2 Rh3 45.7(5)
B6 Rh2 Rh3 102.5(5)
C22 Rh2 Rh3 153.6(8)
C25 Rh2 Rh3 103.4(6)
B7 Rh2 Rh3 45.2(4)
C21 Rh2 Rh3 119.4(8)
B5 Rh2 Rh3 78.1(5)
Rh1 Rh2 Rh3 80.80(5)
B7 Rh3 B1 97.8(9)
B7 Rh3 B3 52.9(7)
B1 Rh3 B3 86.6(8)
B7 Rh3 B2 90.0(7)
B1 Rh3 B2 47.2(7)
B3 Rh3 B2 48.0(6)
B7 Rh3 C14 125.1(8)
B1 Rh3 C14 129.7(8)
B3 Rh3 C14 98.7(7)
B2 Rh3 C14 102.7(7)
B7 Rh3 C13 159.7(8)
B1 Rh3 C13 102.5(8)
B3 Rh3 C13 128.1(7)
B2 Rh3 C13 104.0(7)
C14 Rh3 C13 37.8(6)
B7 Rh3 C15 99.3(7)
B1 Rh3 C15 162.8(8)
B3 Rh3 C15 105.1(7)
B2 Rh3 C15 134.3(7)
C14 Rh3 C15 37.3(5)
C13 Rh3 C15 60.4(7)
B7 Rh3 C11 105.0(7)
B1 Rh3 C11 137.2(8)
B3 Rh3 C11 135.9(7)
B2 Rh3 C11 162.1(7)
C14 Rh3 C11 60.6(6)
C13 Rh3 C11 59.1(6)
C15 Rh3 C11 34.5(6)
B7 Rh3 C12 136.9(7)
B1 Rh3 C12 105.6(8)
B3 Rh3 C12 160.6(7)
B2 Rh3 C12 132.3(7)
C14 Rh3 C12 61.9(6)
C13 Rh3 C12 35.4(5)
C15 Rh3 C12 59.9(6)
C11 Rh3 C12 36.2(6)
B7 Rh3 Rh2 51.7(5)
B1 Rh3 Rh2 50.6(6)
B3 Rh3 Rh2 75.9(5)
B2 Rh3 Rh2 73.6(5)
C14 Rh3 Rh2 174.6(5)
C13 Rh3 Rh2 146.4(6)
C15 Rh3 Rh2 143.9(4)
C11 Rh3 Rh2 123.5(5)
C12 Rh3 Rh2 123.5(4)

loop_
_geom_bond_atom_site_label_1
_geom_bond_atom_site_label_2
_geom_bond_distance
B1 B2 1.69(3)
B1 B5 1.75(3)
B1 Rh3 2.028(19)
B1 Rh2 2.19(2)
B1 H1 1.1000
B2 B5 1.77(3)
B2 B3 1.77(2)
B2 B4 1.79(3)
B2 Rh3 2.180(16)
B2 H2 1.1000
B3 B4 1.75(2)
B3 B7 1.86(2)
B3 Rh1 2.140(18)
B3 Rh3 2.160(17)
B3 H3 1.1000
B4 B6 1.71(3)
B4 B5 1.80(3)
B4 Rh1 2.173(18)
B4 H4 1.1000
B5 B6 1.71(3)
B5 Rh2 2.284(19)
B5 H5 1.1000
B6 Rh1 2.06(2)
B6 Rh2 2.186(16)
B6 H6 1.1000
B7 Rh3 2.010(16)
B7 Rh1 2.031(17)
B7 Rh2 2.225(19)
B7 H7 1.1000
C1 C2 1.45(2)
C1 C5 1.46(2)
C1 C6 1.46(2)
C1 Rh1 2.373(17)
C2 C3 1.38(2)
C2 C7 1.49(2)
C2 Rh1 2.319(16)
C3 C4 1.43(2)
C3 C8 1.50(2)
C3 Rh1 2.269(17)
C4 C9 1.451(19)
C4 C5 1.46(2)
C4 Rh1 2.196(16)
C5 C10 1.49(2)
C5 Rh1 2.247(15)
C6 H6A 0.9600
C6 H6B 0.9600
C6 H6C 0.9600
C7 H7A 0.9600
C7 H7B 0.9600
C7 H7C 0.9600
C8 H8A 0.9600
C8 H8B 0.9600
C8 H8C 0.9600
C9 H9A 0.9600
C9 H9B 0.9600
C9 H9C 0.9600
C10 H10A 0.9600
C10 H10B 0.9600
C10 H10C 0.9600
C11 C15 1.36(2)
C11 C12 1.43(2)
C11 C17 1.52(2)
C11 Rh3 2.303(16)
C12 C13 1.38(2)
C12 C18 1.48(2)
C12 Rh3 2.309(14)
C13 C14 1.44(2)
C13 C19 1.53(2)
C13 Rh3 2.242(18)
C14 C15 1.44(2)
C14 C20 1.50(2)
C14 Rh3 2.190(16)
C15 C16 1.48(2)
C15 Rh3 2.294(16)
C16 H16A 0.9600
C16 H16B 0.9600
C16 H16C 0.9600
C17 H17A 0.9600
C17 H17B 0.9600
C17 H17C 0.9600
C18 H18A 0.9600
C18 H18B 0.9600
C18 H18C 0.9600
C19 H19A 0.9600
C19 H19B 0.9600
C19 H19C 0.9600
C20 H20A 0.9600
C20 H20B 0.9600
C20 H20C 0.9600
C21 C22 1.32(3)
C21 C26 1.43(3)
C21 C25 1.54(4)
C21 Rh2 2.255(19)
C22 C23 1.34(3)
C22 C27 1.46(3)
C22 Rh2 2.21(2)
C23 C24 1.26(3)
C23 C28 1.50(3)
C23 Rh2 2.17(2)
C24 C25 1.35(4)
C24 C29 1.45(3)
C24 Rh2 2.18(2)
C25 C30 1.49(3)
C25 Rh2 2.22(2)
C26 H26A 0.9600
C26 H26B 0.9600
C26 H26C 0.9600
C27 H27A 0.9619
C27 H27B 0.9619
C27 H27C 0.9617
C28 H28A 0.9602
C28 H28B 0.9602
C28 H28C 0.9602
C29 H29A 0.9997
C29 H29B 1.0016
C29 H29C 0.9957
C30 H30A 0.9963
C30 H30B 0.9961
C30 H30C 0.9956
Rh1 Rh2 2.8144(18)
Rh2 Rh3 2.815(2)

loop_
_geom_torsion_atom_site_label_1
_geom_torsion_atom_site_label_2
_geom_torsion_atom_site_label_3
_geom_torsion_atom_site_label_4
_geom_torsion
Rh3 B1 B2 B5 137.8(11)
Rh2 B1 B2 B5 58.9(10)
B5 B1 B2 B3 -95.2(15)
Rh3 B1 B2 B3 42.6(12)
Rh2 B1 B2 B3 -36.3(15)
B5 B1 B2 B4 -30.6(13)
Rh3 B1 B2 B4 107.2(12)
Rh2 B1 B2 B4 28.3(14)
B5 B1 B2 Rh3 -137.8(11)
Rh2 B1 B2 Rh3 -78.9(7)
B1 B2 B3 B4 105.2(16)
B5 B2 B3 B4 41.0(11)
Rh3 B2 B3 B4 146.2(11)
B1 B2 B3 B7 1.2(19)
B5 B2 B3 B7 -63.1(14)
B4 B2 B3 B7 -104.1(14)
Rh3 B2 B3 B7 42.1(10)
B1 B2 B3 Rh1 67.3(16)
B5 B2 B3 Rh1 3.1(14)
B4 B2 B3 Rh1 -37.9(11)
Rh3 B2 B3 Rh1 108.3(10)
B1 B2 B3 Rh3 -41.0(12)
B5 B2 B3 Rh3 -105.2(10)
B4 B2 B3 Rh3 -146.2(11)
B2 B3 B4 B6 -101.2(17)
B7 B3 B4 B6 0(2)
Rh1 B3 B4 B6 42.7(13)
Rh3 B3 B4 B6 -65.6(18)
B7 B3 B4 B2 101.3(14)
Rh1 B3 B4 B2 143.9(11)
Rh3 B3 B4 B2 35.6(11)
B2 B3 B4 B5 -40.0(12)
B7 B3 B4 B5 61.3(16)
Rh1 B3 B4 B5 103.8(11)
Rh3 B3 B4 B5 -4.5(16)
B2 B3 B4 Rh1 -143.9(11)
B7 B3 B4 Rh1 -42.6(11)
Rh3 B3 B4 Rh1 -108.3(11)
B1 B2 B4 B6 2.0(18)
B5 B2 B4 B6 -28.7(13)
B3 B2 B4 B6 104.8(14)
Rh3 B2 B4 B6 70.7(16)
B1 B2 B4 B3 -102.8(14)
B5 B2 B4 B3 -133.4(13)
Rh3 B2 B4 B3 -34.1(11)
B1 B2 B4 B5 30.6(12)
B3 B2 B4 B5 133.4(13)
Rh3 B2 B4 B5 99.3(13)
B1 B2 B4 Rh1 -66.6(16)
B5 B2 B4 Rh1 -97.2(13)
B3 B2 B4 Rh1 36.2(11)
Rh3 B2 B4 Rh1 2.1(17)
B2 B1 B5 B6 94.8(18)
Rh3 B1 B5 B6 49(2)
Rh2 B1 B5 B6 -22.2(16)
Rh3 B1 B5 B2 -45.9(12)
Rh2 B1 B5 B2 -117.0(10)
B2 B1 B5 B4 29.6(12)
Rh3 B1 B5 B4 -16.3(18)
Rh2 B1 B5 B4 -87.4(12)
B2 B1 B5 Rh2 117.0(10)
Rh3 B1 B5 Rh2 71.1(10)
B1 B2 B5 B6 -118.8(15)
B3 B2 B5 B6 -11.0(16)
B4 B2 B5 B6 29.0(11)
Rh3 B2 B5 B6 -79.8(13)
B3 B2 B5 B1 107.8(13)
B4 B2 B5 B1 147.8(13)
Rh3 B2 B5 B1 38.9(10)
B1 B2 B5 B4 -147.8(13)
B3 B2 B5 B4 -40.0(11)
Rh3 B2 B5 B4 -108.8(11)
B1 B2 B5 Rh2 -53.7(9)
B3 B2 B5 Rh2 54.1(11)
B4 B2 B5 Rh2 94.1(9)
Rh3 B2 B5 Rh2 -14.8(11)
B3 B4 B5 B6 -107.5(13)
B2 B4 B5 B6 -148.0(13)
Rh1 B4 B5 B6 -39.3(10)
B6 B4 B5 B1 119.3(15)
B3 B4 B5 B1 11.8(17)
B2 B4 B5 B1 -28.7(12)
Rh1 B4 B5 B1 80.0(15)
B6 B4 B5 B2 148.0(13)
B3 B4 B5 B2 40.5(11)
Rh1 B4 B5 B2 108.7(11)
B6 B4 B5 Rh2 54.6(9)
B3 B4 B5 Rh2 -52.9(12)
B2 B4 B5 Rh2 -93.4(9)
Rh1 B4 B5 Rh2 15.3(11)
B3 B4 B6 B5 93.7(16)
B2 B4 B6 B5 29.0(12)
Rh1 B4 B6 B5 137.5(10)
B3 B4 B6 Rh1 -43.8(13)
B2 B4 B6 Rh1 -108.5(11)
B5 B4 B6 Rh1 -137.5(10)
B3 B4 B6 Rh2 33.5(17)
B2 B4 B6 Rh2 -31.3(14)
B5 B4 B6 Rh2 -60.3(10)
Rh1 B4 B6 Rh2 77.2(7)
B1 B5 B6 B4 -94.1(18)
B2 B5 B6 B4 -29.6(12)
Rh2 B5 B6 B4 -116.3(10)
B1 B5 B6 Rh1 -49(2)
B2 B5 B6 Rh1 16.0(16)
B4 B5 B6 Rh1 45.6(11)
Rh2 B5 B6 Rh1 -70.7(9)
B1 B5 B6 Rh2 22.1(15)
B2 B5 B6 Rh2 86.6(11)
B4 B5 B6 Rh2 116.3(10)
B4 B3 B7 Rh3 -111.5(13)
B2 B3 B7 Rh3 -45.6(11)
Rh1 B3 B7 Rh3 -157.2(8)
B4 B3 B7 Rh1 45.7(12)
B2 B3 B7 Rh1 111.5(12)
Rh3 B3 B7 Rh1 157.2(8)
B4 B3 B7 Rh2 -32.5(14)
B2 B3 B7 Rh2 33.4(13)
Rh1 B3 B7 Rh2 -78.2(6)
Rh3 B3 B7 Rh2 79.0(6)
C5 C1 C2 C3 -5.8(19)
C6 C1 C2 C3 170.5(17)
Rh1 C1 C2 C3 -62.7(12)
C5 C1 C2 C7 -175.3(15)
C6 C1 C2 C7 1(3)
Rh1 C1 C2 C7 127.8(16)
C5 C1 C2 Rh1 56.9(11)
C6 C1 C2 Rh1 -126.8(18)
C1 C2 C3 C4 6(2)
C7 C2 C3 C4 175.1(15)
Rh1 C2 C3 C4 -58.9(12)
C1 C2 C3 C8 -172.3(16)
C7 C2 C3 C8 -3(3)
Rh1 C2 C3 C8 122.6(17)
C1 C2 C3 Rh1 65.0(12)
C7 C2 C3 Rh1 -125.9(17)
C2 C3 C4 C9 -175.9(15)
C8 C3 C4 C9 3(3)
Rh1 C3 C4 C9 121.7(16)
C2 C3 C4 C5 -3.9(19)
C8 C3 C4 C5 174.6(15)
Rh1 C3 C4 C5 -66.3(11)
C2 C3 C4 Rh1 62.5(13)
C8 C3 C4 Rh1 -119.1(17)
C3 C4 C5 C1 0.1(18)
C9 C4 C5 C1 172.1(15)
Rh1 C4 C5 C1 -67.1(11)
C3 C4 C5 C10 -174.2(16)
C9 C4 C5 C10 -2(3)
Rh1 C4 C5 C10 118.6(16)
C3 C4 C5 Rh1 67.2(11)
C9 C4 C5 Rh1 -120.8(16)
C2 C1 C5 C4 3.4(18)
C6 C1 C5 C4 -173.1(16)
Rh1 C1 C5 C4 62.2(11)
C2 C1 C5 C10 177.5(16)
C6 C1 C5 C10 1(3)
Rh1 C1 C5 C10 -123.7(18)
C2 C1 C5 Rh1 -58.8(11)
C6 C1 C5 Rh1 124.6(16)
C15 C11 C12 C13 0.8(19)
C17 C11 C12 C13 173.6(15)
Rh3 C11 C12 C13 -61.9(11)
C15 C11 C12 C18 -170.9(18)
C17 C11 C12 C18 2(3)
Rh3 C11 C12 C18 126.5(19)
C15 C11 C12 Rh3 62.6(12)
C17 C11 C12 Rh3 -124.5(16)
C11 C12 C13 C14 2.8(18)
C18 C12 C13 C14 175.1(16)
Rh3 C12 C13 C14 -60.4(12)
C11 C12 C13 C19 -176.0(17)
C18 C12 C13 C19 -4(3)
Rh3 C12 C13 C19 120.8(19)
C11 C12 C13 Rh3 63.2(11)
C18 C12 C13 Rh3 -124.5(17)
C12 C13 C14 C15 -5.1(18)
C19 C13 C14 C15 173.8(15)
Rh3 C13 C14 C15 -69.1(10)
C12 C13 C14 C20 -173.2(14)
C19 C13 C14 C20 6(3)
Rh3 C13 C14 C20 122.8(16)
C12 C13 C14 Rh3 64.0(12)
C19 C13 C14 Rh3 -117.1(16)
C12 C11 C15 C14 -4.0(19)
C17 C11 C15 C14 -176.7(15)
Rh3 C11 C15 C14 58.5(11)
C12 C11 C15 C16 177.2(15)
C17 C11 C15 C16 4(3)
Rh3 C11 C15 C16 -120.3(16)
C12 C11 C15 Rh3 -62.5(12)
C17 C11 C15 Rh3 124.8(17)
C13 C14 C15 C11 5.5(18)
C20 C14 C15 C11 174.2(15)
Rh3 C14 C15 C11 -62.0(12)
C13 C14 C15 C16 -175.8(16)
C20 C14 C15 C16 -7(3)
Rh3 C14 C15 C16 116.7(17)
C13 C14 C15 Rh3 67.5(11)
C20 C14 C15 Rh3 -123.7(16)
C26 C21 C22 C23 175(2)
C25 C21 C22 C23 1(2)
Rh2 C21 C22 C23 -62.3(17)
C26 C21 C22 C27 5(4)
C25 C21 C22 C27 -169(3)
Rh2 C21 C22 C27 128(3)
C26 C21 C22 Rh2 -123(3)
C25 C21 C22 Rh2 62.9(14)
C21 C22 C23 C24 3(3)
C27 C22 C23 C24 175(2)
Rh2 C22 C23 C24 -62(2)
C21 C22 C23 C28 -176(2)
C27 C22 C23 C28 -4(4)
Rh2 C22 C23 C28 119(2)
C21 C22 C23 Rh2 64.9(18)
C27 C22 C23 Rh2 -123(2)
C22 C23 C24 C25 -6(3)
C28 C23 C24 C25 173(2)
Rh2 C23 C24 C25 -67.6(18)
C22 C23 C24 C29 -165(4)
C28 C23 C24 C29 14(6)
Rh2 C23 C24 C29 133(5)
C22 C23 C24 Rh2 62(2)
C28 C23 C24 Rh2 -119(2)
C23 C24 C25 C30 -166(3)
C29 C24 C25 C30 2(5)
Rh2 C24 C25 C30 128(3)
C23 C24 C25 C21 6(3)
C29 C24 C25 C21 173(2)
Rh2 C24 C25 C21 -61.0(16)
C23 C24 C25 Rh2 66.8(19)
C29 C24 C25 Rh2 -126(2)
C22 C21 C25 C24 -4(3)
C26 C21 C25 C24 -178(2)
Rh2 C21 C25 C24 60.7(19)
C22 C21 C25 C30 170(2)
C26 C21 C25 C30 -4(4)
Rh2 C21 C25 C30 -126(2)
C22 C21 C25 Rh2 -64.7(15)
C26 C21 C25 Rh2 121(3)
B3 B7 Rh1 B6 -79.6(10)
Rh3 B7 Rh1 B6 -52.1(12)
Rh2 B7 Rh1 B6 22.9(6)
Rh3 B7 Rh1 B3 27.5(10)
Rh2 B7 Rh1 B3 102.5(10)
B3 B7 Rh1 B4 -32.4(10)
Rh3 B7 Rh1 B4 -4.9(12)
Rh2 B7 Rh1 B4 70.1(7)
B3 B7 Rh1 C4 71.6(11)
Rh3 B7 Rh1 C4 99.1(12)
Rh2 B7 Rh1 C4 174.1(5)
B3 B7 Rh1 C5 101(2)
Rh3 B7 Rh1 C5 128(2)
Rh2 B7 Rh1 C5 -157(2)
B3 B7 Rh1 C3 100.9(9)
Rh3 B7 Rh1 C3 128.4(12)
Rh2 B7 Rh1 C3 -156.6(6)
B3 B7 Rh1 C2 136.5(9)
Rh3 B7 Rh1 C2 164.0(11)
Rh2 B7 Rh1 C2 -121.0(6)
B3 B7 Rh1 C1 156.2(9)
Rh3 B7 Rh1 C1 -176.3(9)
Rh2 B7 Rh1 C1 -101.3(9)
B3 B7 Rh1 Rh2 -102.5(9)
Rh3 B7 Rh1 Rh2 -75.0(11)
B4 B6 Rh1 B7 83.4(10)
B5 B6 Rh1 B7 40.4(12)
Rh2 B6 Rh1 B7 -23.3(7)
B4 B6 Rh1 B3 31.5(10)
B5 B6 Rh1 B3 -11.5(12)
Rh2 B6 Rh1 B3 -75.2(6)
B5 B6 Rh1 B4 -43.0(12)
Rh2 B6 Rh1 B4 -106.8(10)
B4 B6 Rh1 C4 -66.4(12)
B5 B6 Rh1 C4 -109.4(12)
Rh2 B6 Rh1 C4 -173.2(5)
B4 B6 Rh1 C5 -96.7(10)
B5 B6 Rh1 C5 -139.7(12)
Rh2 B6 Rh1 C5 156.6(7)
B4 B6 Rh1 C3 -98(2)
B5 B6 Rh1 C3 -141(2)
Rh2 B6 Rh1 C3 155(2)
B4 B6 Rh1 C2 -156.5(10)
B5 B6 Rh1 C2 160.5(10)
Rh2 B6 Rh1 C2 96.7(9)
B4 B6 Rh1 C1 -134.1(9)
B5 B6 Rh1 C1 -177.2(11)
Rh2 B6 Rh1 C1 119.1(6)
B4 B6 Rh1 Rh2 106.8(10)
B5 B6 Rh1 Rh2 63.8(10)
B4 B3 Rh1 B7 -133.6(14)
B2 B3 Rh1 B7 -97.8(14)
Rh3 B3 Rh1 B7 -21.8(8)
B4 B3 Rh1 B6 -31.4(10)
B2 B3 Rh1 B6 4.3(11)
B7 B3 Rh1 B6 102.1(9)
Rh3 B3 Rh1 B6 80.3(9)
B2 B3 Rh1 B4 35.8(11)
B7 B3 Rh1 B4 133.6(14)
Rh3 B3 Rh1 B4 111.7(14)
B4 B3 Rh1 C4 97.4(10)
B2 B3 Rh1 C4 133.2(11)
B7 B3 Rh1 C4 -129.0(9)
Rh3 B3 Rh1 C4 -150.8(9)
B4 B3 Rh1 C5 70.4(13)
B2 B3 Rh1 C5 106.2(12)
B7 B3 Rh1 C5 -156.0(9)
Rh3 B3 Rh1 C5 -177.8(7)
B4 B3 Rh1 C3 135.2(10)
B2 B3 Rh1 C3 171.0(10)
B7 B3 Rh1 C3 -91.2(9)
Rh3 B3 Rh1 C3 -113.1(9)
B4 B3 Rh1 C2 156.1(10)
B2 B3 Rh1 C2 -168.2(9)
B7 B3 Rh1 C2 -70.4(12)
Rh3 B3 Rh1 C2 -92.2(12)
B4 B3 Rh1 C1 104(2)
B2 B3 Rh1 C1 139.8(18)
B7 B3 Rh1 C1 -122.4(19)
Rh3 B3 Rh1 C1 -144.2(16)
B4 B3 Rh1 Rh2 -81.6(9)
B2 B3 Rh1 Rh2 -45.8(10)
B7 B3 Rh1 Rh2 52.0(8)
Rh3 B3 Rh1 Rh2 30.2(7)
B6 B4 Rh1 B7 -99.8(10)
B3 B4 Rh1 B7 35.3(10)
B2 B4 Rh1 B7 1.1(13)
B5 B4 Rh1 B7 -62.6(12)
B3 B4 Rh1 B6 135.2(14)
B2 B4 Rh1 B6 100.9(16)
B5 B4 Rh1 B6 37.2(10)
B6 B4 Rh1 B3 -135.2(14)
B2 B4 Rh1 B3 -34.3(11)
B5 B4 Rh1 B3 -98.0(14)
B6 B4 Rh1 C4 133.4(9)
B3 B4 Rh1 C4 -91.4(10)
B2 B4 Rh1 C4 -125.7(13)
B5 B4 Rh1 C4 170.7(11)
B6 B4 Rh1 C5 94.3(10)
B3 B4 Rh1 C5 -130.6(10)
B2 B4 Rh1 C5 -164.8(13)
B5 B4 Rh1 C5 131.5(12)
B6 B4 Rh1 C3 157.0(9)
B3 B4 Rh1 C3 -67.8(12)
B2 B4 Rh1 C3 -102.1(14)
B5 B4 Rh1 C3 -165.8(9)
B6 B4 Rh1 C2 119(2)
B3 B4 Rh1 C2 -106(2)
B2 B4 Rh1 C2 -140(2)
B5 B4 Rh1 C2 156.0(19)
B6 B4 Rh1 C1 71.8(12)
B3 B4 Rh1 C1 -153.1(9)
B2 B4 Rh1 C1 172.7(10)
B5 B4 Rh1 C1 109.0(12)
B6 B4 Rh1 Rh2 -50.0(8)
B3 B4 Rh1 Rh2 85.2(9)
B2 B4 Rh1 Rh2 50.9(12)
B5 B4 Rh1 Rh2 -12.7(10)
C3 C4 Rh1 B7 52.5(13)
C9 C4 Rh1 B7 -71.4(17)
C5 C4 Rh1 B7 165.2(10)
C3 C4 Rh1 B6 -165.4(11)
C9 C4 Rh1 B6 70.6(17)
C5 C4 Rh1 B6 -52.8(13)
C3 C4 Rh1 B3 102.5(11)
C9 C4 Rh1 B3 -21.4(16)
C5 C4 Rh1 B3 -144.8(10)
C3 C4 Rh1 B4 151.0(11)
C9 C4 Rh1 B4 27.0(16)
C5 C4 Rh1 B4 -96.4(10)
C3 C4 Rh1 C5 -112.6(14)
C9 C4 Rh1 C5 123(2)
C9 C4 Rh1 C3 -124(2)
C5 C4 Rh1 C3 112.6(14)
C3 C4 Rh1 C2 -33.9(9)
C9 C4 Rh1 C2 -157.9(17)
C5 C4 Rh1 C2 78.7(10)
C3 C4 Rh1 C1 -74.9(10)
C9 C4 Rh1 C1 161.1(18)
C5 C4 Rh1 C1 37.7(9)
C3 C4 Rh1 Rh2 113(5)
C9 C4 Rh1 Rh2 -11(6)
C5 C4 Rh1 Rh2 -134(5)
C4 C5 Rh1 B7 -40(3)
C1 C5 Rh1 B7 76(3)
C10 C5 Rh1 B7 -157.9(19)
C4 C5 Rh1 B6 140.8(10)
C1 C5 Rh1 B6 -103.8(11)
C10 C5 Rh1 B6 22(2)
C4 C5 Rh1 B3 46.4(13)
C1 C5 Rh1 B3 161.8(11)
C10 C5 Rh1 B3 -72(2)
C4 C5 Rh1 B4 92.0(10)
C1 C5 Rh1 B4 -152.5(11)
C10 C5 Rh1 B4 -26(2)
C1 C5 Rh1 C4 115.4(14)
C10 C5 Rh1 C4 -118(2)
C4 C5 Rh1 C3 -39.7(9)
C1 C5 Rh1 C3 75.7(10)
C10 C5 Rh1 C3 -158(2)
C4 C5 Rh1 C2 -79.8(10)
C1 C5 Rh1 C2 35.6(10)
C10 C5 Rh1 C2 162(2)
C4 C5 Rh1 C1 -115.4(14)
C10 C5 Rh1 C1 126(2)
C4 C5 Rh1 Rh2 173.3(7)
C1 C5 Rh1 Rh2 -71.3(12)
C10 C5 Rh1 Rh2 55(2)
C2 C3 Rh1 B7 99.8(10)
C4 C3 Rh1 B7 -139.3(10)
C8 C3 Rh1 B7 -22.6(16)
C2 C3 Rh1 B6 -79(2)
C4 C3 Rh1 B6 42(3)
C8 C3 Rh1 B6 159(2)
C2 C3 Rh1 B3 153.8(10)
C4 C3 Rh1 B3 -85.2(11)
C8 C3 Rh1 B3 31.4(16)
C2 C3 Rh1 B4 -161.1(10)
C4 C3 Rh1 B4 -40.2(14)
C8 C3 Rh1 B4 76.5(17)
C2 C3 Rh1 C4 -120.9(15)
C8 C3 Rh1 C4 117(2)
C2 C3 Rh1 C5 -80.3(11)
C4 C3 Rh1 C5 40.7(9)
C8 C3 Rh1 C5 157.3(18)
C4 C3 Rh1 C2 120.9(15)
C8 C3 Rh1 C2 -122.4(19)
C2 C3 Rh1 C1 -37.9(9)
C4 C3 Rh1 C1 83.1(10)
C8 C3 Rh1 C1 -160.3(17)
C2 C3 Rh1 Rh2 67.5(13)
C4 C3 Rh1 Rh2 -171.6(7)
C8 C3 Rh1 Rh2 -54.9(19)
C3 C2 Rh1 B7 -87.5(10)
C1 C2 Rh1 B7 156.2(10)
C7 C2 Rh1 B7 35.2(19)
C3 C2 Rh1 B6 154.4(10)
C1 C2 Rh1 B6 38.2(14)
C7 C2 Rh1 B6 -82.8(19)
C3 C2 Rh1 B3 -36.9(13)
C1 C2 Rh1 B3 -153.2(10)
C7 C2 Rh1 B3 85.8(19)
C3 C2 Rh1 B4 53(3)
C1 C2 Rh1 B4 -64(3)
C7 C2 Rh1 B4 175(2)
C3 C2 Rh1 C4 36.2(9)
C1 C2 Rh1 C4 -80.1(10)
C7 C2 Rh1 C4 159(2)
C3 C2 Rh1 C5 80.0(11)
C1 C2 Rh1 C5 -36.3(10)
C7 C2 Rh1 C5 -157(2)
C1 C2 Rh1 C3 -116.3(14)
C7 C2 Rh1 C3 123(2)
C3 C2 Rh1 C1 116.3(14)
C7 C2 Rh1 C1 -121(2)
C3 C2 Rh1 Rh2 -140.3(8)
C1 C2 Rh1 Rh2 103.4(9)
C7 C2 Rh1 Rh2 -17.6(19)
C2 C1 Rh1 B7 -33.9(14)
C5 C1 Rh1 B7 -153.4(12)
C6 C1 Rh1 B7 92(2)
C2 C1 Rh1 B6 -154.6(10)
C5 C1 Rh1 B6 86.0(11)
C6 C1 Rh1 B6 -29(2)
C2 C1 Rh1 B3 73(2)
C5 C1 Rh1 B3 -47(2)
C6 C1 Rh1 B3 -161.9(19)
C2 C1 Rh1 B4 158.0(12)
C5 C1 Rh1 B4 38.6(15)
C6 C1 Rh1 B4 -76(2)
C2 C1 Rh1 C4 80.0(11)
C5 C1 Rh1 C4 -39.4(10)
C6 C1 Rh1 C4 -154(2)
C2 C1 Rh1 C5 119.4(15)
C6 C1 Rh1 C5 -115(2)
C2 C1 Rh1 C3 36.9(9)
C5 C1 Rh1 C3 -82.5(11)
C6 C1 Rh1 C3 162(2)
C5 C1 Rh1 C2 -119.4(15)
C6 C1 Rh1 C2 125(2)
C2 C1 Rh1 Rh2 -100.9(10)
C5 C1 Rh1 Rh2 139.7(9)
C6 C1 Rh1 Rh2 25(2)
C22 C23 Rh2 C24 -125(2)
C28 C23 Rh2 C24 111(5)
C24 C23 Rh2 B1 -47(2)
C22 C23 Rh2 B1 -172.5(16)
C28 C23 Rh2 B1 64(4)
C24 C23 Rh2 B6 -139(2)
C22 C23 Rh2 B6 95.2(17)
C28 C23 Rh2 B6 -28(4)
C24 C23 Rh2 C22 125(2)
C28 C23 Rh2 C22 -124(5)
C24 C23 Rh2 C25 41.2(19)
C22 C23 Rh2 C25 -84.3(17)
C28 C23 Rh2 C25 152(4)
C24 C23 Rh2 B7 119(3)
C22 C23 Rh2 B7 -6(3)
C28 C23 Rh2 B7 -130(3)
C24 C23 Rh2 C21 89.5(19)
C22 C23 Rh2 C21 -36.0(14)
C28 C23 Rh2 C21 -160(4)
C24 C23 Rh2 B5 -94(2)
C22 C23 Rh2 B5 140.3(16)
C28 C23 Rh2 B5 17(4)
C24 C23 Rh2 Rh1 -178.7(18)
C22 C23 Rh2 Rh1 55.9(17)
C28 C23 Rh2 Rh1 -68(4)
C24 C23 Rh2 Rh3 -5(3)
C22 C23 Rh2 Rh3 -130.5(18)
C28 C23 Rh2 Rh3 106(4)
C25 C24 Rh2 C23 111(3)
C29 C24 Rh2 C23 -146(6)
C23 C24 Rh2 B1 138.9(18)
C25 C24 Rh2 B1 -110.2(19)
C29 C24 Rh2 B1 -7(5)
C23 C24 Rh2 B6 49(2)
C25 C24 Rh2 B6 159.9(17)
C29 C24 Rh2 B6 -97(5)
C23 C24 Rh2 C22 -33.0(15)
C25 C24 Rh2 C22 77.9(18)
C29 C24 Rh2 C22 -179(5)
C23 C24 Rh2 C25 -111(3)
C29 C24 Rh2 C25 103(5)
C23 C24 Rh2 B7 -134.2(17)
C25 C24 Rh2 B7 -23(3)
C29 C24 Rh2 B7 80(5)
C23 C24 Rh2 C21 -71.9(17)
C25 C24 Rh2 C21 39.0(16)
C29 C24 Rh2 C21 142(5)
C23 C24 Rh2 B5 93.8(18)
C25 C24 Rh2 B5 -155.3(18)
C29 C24 Rh2 B5 -52(5)
C23 C24 Rh2 Rh1 3(4)
C25 C24 Rh2 Rh1 114(3)
C29 C24 Rh2 Rh1 -143(4)
C23 C24 Rh2 Rh3 177.3(14)
C25 C24 Rh2 Rh3 -71.7(19)
C29 C24 Rh2 Rh3 31(5)
B2 B1 Rh2 C23 -136.6(11)
B5 B1 Rh2 C23 -83.1(12)
Rh3 B1 Rh2 C23 154.3(8)
B2 B1 Rh2 C24 -160.5(13)
B5 B1 Rh2 C24 -107.0(13)
Rh3 B1 Rh2 C24 130.4(11)
B2 B1 Rh2 B6 -39.5(11)
B5 B1 Rh2 B6 14.0(10)
Rh3 B1 Rh2 B6 -108.6(8)
B2 B1 Rh2 C22 -145.7(18)
B5 B1 Rh2 C22 -92(2)
Rh3 B1 Rh2 C22 145.2(17)
B2 B1 Rh2 C25 165.4(13)
B5 B1 Rh2 C25 -141.2(12)
Rh3 B1 Rh2 C25 96.3(11)
B2 B1 Rh2 B7 48.9(10)
B5 B1 Rh2 B7 102.3(10)
Rh3 B1 Rh2 B7 -20.2(7)
B2 B1 Rh2 C21 151.6(12)
B5 B1 Rh2 C21 -154.9(12)
Rh3 B1 Rh2 C21 82.5(13)
B2 B1 Rh2 B5 -53.4(11)
Rh3 B1 Rh2 B5 -122.5(12)
B2 B1 Rh2 Rh1 5.6(10)
B5 B1 Rh2 Rh1 59.0(9)
Rh3 B1 Rh2 Rh1 -63.5(6)
B2 B1 Rh2 Rh3 69.1(10)
B5 B1 Rh2 Rh3 122.5(12)
B4 B6 Rh2 C23 157.2(13)
B5 B6 Rh2 C23 101.8(12)
Rh1 B6 Rh2 C23 -135.7(9)
B4 B6 Rh2 C24 132.4(13)
B5 B6 Rh2 C24 76.9(12)
Rh1 B6 Rh2 C24 -160.5(8)
B4 B6 Rh2 B1 41.2(12)
B5 B6 Rh2 B1 -14.3(10)
Rh1 B6 Rh2 B1 108.3(7)
B4 B6 Rh2 C22 -166.8(13)
B5 B6 Rh2 C22 137.7(11)
Rh1 B6 Rh2 C22 -99.7(9)
B4 B6 Rh2 C25 158(3)
B5 B6 Rh2 C25 103(3)
Rh1 B6 Rh2 C25 -135(3)
B4 B6 Rh2 B7 -46.1(12)
B5 B6 Rh2 B7 -101.5(10)
Rh1 B6 Rh2 B7 21.0(6)
B4 B6 Rh2 C21 -147.6(11)
B5 B6 Rh2 C21 157.0(10)
Rh1 B6 Rh2 C21 -80.5(10)
B4 B6 Rh2 B5 55.5(12)
Rh1 B6 Rh2 B5 122.5(11)
B4 B6 Rh2 Rh1 -67.1(11)
B5 B6 Rh2 Rh1 -122.5(11)
B4 B6 Rh2 Rh3 -2.9(12)
B5 B6 Rh2 Rh3 -58.4(9)
Rh1 B6 Rh2 Rh3 64.2(5)
C21 C22 Rh2 C23 -117(2)
C27 C22 Rh2 C23 110(4)
C21 C22 Rh2 C24 -86.3(18)
C23 C22 Rh2 C24 31.1(15)
C27 C22 Rh2 C24 141(4)
C21 C22 Rh2 B1 -103(3)
C23 C22 Rh2 B1 14(3)
C27 C22 Rh2 B1 124(3)
C21 C22 Rh2 B6 152.8(17)
C23 C22 Rh2 B6 -89.8(17)
C27 C22 Rh2 B6 20(4)
C21 C22 Rh2 C25 -44.9(16)
C23 C22 Rh2 C25 72.5(17)
C27 C22 Rh2 C25 -178(4)
C21 C22 Rh2 B7 59.7(18)
C23 C22 Rh2 B7 177.1(15)
C27 C22 Rh2 B7 -73(4)
C23 C22 Rh2 C21 117(2)
C27 C22 Rh2 C21 -133(4)
C21 C22 Rh2 B5 -170.0(16)
C23 C22 Rh2 B5 -52.6(19)
C27 C22 Rh2 B5 57(4)
C21 C22 Rh2 Rh1 105.5(17)
C23 C22 Rh2 Rh1 -137.1(15)
C27 C22 Rh2 Rh1 -27(4)
C21 C22 Rh2 Rh3 10(3)
C23 C22 Rh2 Rh3 127.6(19)
C27 C22 Rh2 Rh3 -122(3)
C24 C25 Rh2 C23 -38.7(15)
C30 C25 Rh2 C23 -175(6)
C21 C25 Rh2 C23 80.3(14)
C30 C25 Rh2 C24 -137(6)
C21 C25 Rh2 C24 119(2)
C24 C25 Rh2 B1 74.2(18)
C30 C25 Rh2 B1 -62(5)
C21 C25 Rh2 B1 -166.9(15)
C24 C25 Rh2 B6 -40(4)
C30 C25 Rh2 B6 -176(4)
C21 C25 Rh2 B6 79(4)
C24 C25 Rh2 C22 -80.8(16)
C30 C25 Rh2 C22 143(5)
C21 C25 Rh2 C22 38.1(12)
C24 C25 Rh2 B7 167.5(15)
C30 C25 Rh2 B7 31(5)
C21 C25 Rh2 B7 -73.6(16)
C24 C25 Rh2 C21 -119(2)
C30 C25 Rh2 C21 104(6)
C24 C25 Rh2 B5 35(2)
C30 C25 Rh2 B5 -102(5)
C21 C25 Rh2 B5 153.8(16)
C24 C25 Rh2 Rh1 -144.8(17)
C30 C25 Rh2 Rh1 79(5)
C21 C25 Rh2 Rh1 -26(2)
C24 C25 Rh2 Rh3 121.2(16)
C30 C25 Rh2 Rh3 -15(5)
C21 C25 Rh2 Rh3 -119.8(14)
B3 B7 Rh2 C23 147(2)
Rh3 B7 Rh2 C23 -147.3(19)
Rh1 B7 Rh2 C23 82(2)
B3 B7 Rh2 C24 -133.8(16)
Rh3 B7 Rh2 C24 -67.7(17)
Rh1 B7 Rh2 C24 161.3(14)
B3 B7 Rh2 B1 -45.7(10)
Rh3 B7 Rh2 B1 20.4(7)
Rh1 B7 Rh2 B1 -110.6(7)
B3 B7 Rh2 B6 43.5(9)
Rh3 B7 Rh2 B6 109.6(7)
Rh1 B7 Rh2 B6 -21.4(6)
B3 B7 Rh2 C22 142.4(11)
Rh3 B7 Rh2 C22 -151.5(9)
Rh1 B7 Rh2 C22 77.5(10)
B3 B7 Rh2 C25 -148.7(12)
Rh3 B7 Rh2 C25 -82.6(11)
Rh1 B7 Rh2 C25 146.4(10)
B3 B7 Rh2 C21 172.1(12)
Rh3 B7 Rh2 C21 -121.7(10)
Rh1 B7 Rh2 C21 107.3(10)
B3 B7 Rh2 B5 -0.6(9)
Rh3 B7 Rh2 B5 65.5(7)
Rh1 B7 Rh2 B5 -65.4(6)
B3 B7 Rh2 Rh1 64.8(8)
Rh3 B7 Rh2 Rh1 131.0(8)
B3 B7 Rh2 Rh3 -66.1(8)
Rh1 B7 Rh2 Rh3 -131.0(8)
C22 C21 Rh2 C23 37.2(15)
C26 C21 Rh2 C23 162(5)
C25 C21 Rh2 C23 -72.5(15)
C22 C21 Rh2 C24 75.2(16)
C26 C21 Rh2 C24 -160(5)
C25 C21 Rh2 C24 -34.6(13)
C22 C21 Rh2 B1 130.7(19)
C26 C21 Rh2 B1 -104(4)
C25 C21 Rh2 B1 21(2)
C22 C21 Rh2 B6 -35(2)
C26 C21 Rh2 B6 90(4)
C25 C21 Rh2 B6 -144.9(17)
C26 C21 Rh2 C22 125(5)
C25 C21 Rh2 C22 -110(2)
C22 C21 Rh2 C25 110(2)
C26 C21 Rh2 C25 -125(5)
C22 C21 Rh2 B7 -131.0(16)
C26 C21 Rh2 B7 -6(4)
C25 C21 Rh2 B7 119.3(16)
C22 C21 Rh2 B5 26(4)
C26 C21 Rh2 B5 151(3)
C25 C21 Rh2 B5 -84(4)
C22 C21 Rh2 Rh1 -84.6(16)
C26 C21 Rh2 Rh1 41(4)
C25 C21 Rh2 Rh1 165.6(15)
C22 C21 Rh2 Rh3 -174.8(14)
C26 C21 Rh2 Rh3 -50(4)
C25 C21 Rh2 Rh3 75.5(16)
B6 B5 Rh2 C23 -86.4(13)
B1 B5 Rh2 C23 113.6(13)
B2 B5 Rh2 C23 162.7(12)
B4 B5 Rh2 C23 -136.7(13)
B6 B5 Rh2 C24 -121.0(12)
B1 B5 Rh2 C24 79.1(12)
B2 B5 Rh2 C24 128.1(11)
B4 B5 Rh2 C24 -171.2(11)
B6 B5 Rh2 B1 160.0(15)
B2 B5 Rh2 B1 49.0(11)
B4 B5 Rh2 B1 109.7(14)
B1 B5 Rh2 B6 -160.0(15)
B2 B5 Rh2 B6 -110.9(13)
B4 B5 Rh2 B6 -50.2(11)
B6 B5 Rh2 C22 -58.1(13)
B1 B5 Rh2 C22 142.0(11)
B2 B5 Rh2 C22 -169.0(10)
B4 B5 Rh2 C22 -108.3(12)
B6 B5 Rh2 C25 -141.0(11)
B1 B5 Rh2 C25 59.0(14)
B2 B5 Rh2 C25 108.1(12)
B4 B5 Rh2 C25 168.8(11)
B6 B5 Rh2 B7 80.6(10)
B1 B5 Rh2 B7 -79.4(10)
B2 B5 Rh2 B7 -30.3(10)
B4 B5 Rh2 B7 30.4(11)
B6 B5 Rh2 C21 -76(3)
B1 B5 Rh2 C21 124(3)
B2 B5 Rh2 C21 173(3)
B4 B5 Rh2 C21 -126(3)
B6 B5 Rh2 Rh1 38.8(9)
B1 B5 Rh2 Rh1 -121.1(9)
B2 B5 Rh2 Rh1 -72.1(8)
B4 B5 Rh2 Rh1 -11.4(9)
B6 B5 Rh2 Rh3 121.9(9)
B1 B5 Rh2 Rh3 -38.1(9)
B2 B5 Rh2 Rh3 10.9(8)
B4 B5 Rh2 Rh3 71.6(9)
B7 Rh1 Rh2 C23 -150.1(9)
B6 Rh1 Rh2 C23 59.9(9)
B3 Rh1 Rh2 C23 156.5(8)
B4 Rh1 Rh2 C23 107.1(8)
C4 Rh1 Rh2 C23 146(5)
C5 Rh1 Rh2 C23 16.9(10)
C3 Rh1 Rh2 C23 -108.0(10)
C2 Rh1 Rh2 C23 -69.0(8)
C1 Rh1 Rh2 C23 -25.8(8)
B7 Rh1 Rh2 C24 -152(3)
B6 Rh1 Rh2 C24 58(3)
B3 Rh1 Rh2 C24 154(3)
B4 Rh1 Rh2 C24 105(3)
C4 Rh1 Rh2 C24 144(6)
C5 Rh1 Rh2 C24 15(3)
C3 Rh1 Rh2 C24 -110(3)
C2 Rh1 Rh2 C24 -71(3)
C1 Rh1 Rh2 C24 -28(3)
B7 Rh1 Rh2 B1 73.3(8)
B6 Rh1 Rh2 B1 -76.6(8)
B3 Rh1 Rh2 B1 20.0(7)
B4 Rh1 Rh2 B1 -29.5(7)
C4 Rh1 Rh2 B1 9(5)
C5 Rh1 Rh2 B1 -119.7(10)
C3 Rh1 Rh2 B1 115.5(10)
C2 Rh1 Rh2 B1 154.5(7)
C1 Rh1 Rh2 B1 -162.3(7)
B7 Rh1 Rh2 B6 149.9(9)
B3 Rh1 Rh2 B6 96.6(8)
B4 Rh1 Rh2 B6 47.1(8)
C4 Rh1 Rh2 B6 86(5)
C5 Rh1 Rh2 B6 -43.1(11)
C3 Rh1 Rh2 B6 -167.9(11)
C2 Rh1 Rh2 B6 -128.9(8)
C1 Rh1 Rh2 B6 -85.7(9)
B7 Rh1 Rh2 C22 -120.5(11)
B6 Rh1 Rh2 C22 89.6(11)
B3 Rh1 Rh2 C22 -173.9(10)
B4 Rh1 Rh2 C22 136.7(10)
C4 Rh1 Rh2 C22 175(5)
C5 Rh1 Rh2 C22 46.5(12)
C3 Rh1 Rh2 C22 -78.3(12)
C2 Rh1 Rh2 C22 -39.3(10)
C1 Rh1 Rh2 C22 3.9(10)
B7 Rh1 Rh2 C25 -67.7(13)
B6 Rh1 Rh2 C25 142.4(13)
B3 Rh1 Rh2 C25 -121.1(12)
B4 Rh1 Rh2 C25 -170.5(12)
C4 Rh1 Rh2 C25 -132(5)
C5 Rh1 Rh2 C25 99.3(14)
C3 Rh1 Rh2 C25 -25.5(14)
C2 Rh1 Rh2 C25 13.5(12)
C1 Rh1 Rh2 C25 56.7(12)
B6 Rh1 Rh2 B7 -149.9(9)
B3 Rh1 Rh2 B7 -53.4(8)
B4 Rh1 Rh2 B7 -102.8(8)
C4 Rh1 Rh2 B7 -64(5)
C5 Rh1 Rh2 B7 167.0(10)
C3 Rh1 Rh2 B7 42.2(10)
C2 Rh1 Rh2 B7 81.2(8)
C1 Rh1 Rh2 B7 124.4(8)
B7 Rh1 Rh2 C21 -85.1(10)
B6 Rh1 Rh2 C21 124.9(11)
B3 Rh1 Rh2 C21 -138.5(9)
B4 Rh1 Rh2 C21 172.0(10)
C4 Rh1 Rh2 C21 -149(5)
C5 Rh1 Rh2 C21 81.8(12)
C3 Rh1 Rh2 C21 -43.0(11)
C2 Rh1 Rh2 C21 -4.0(10)
C1 Rh1 Rh2 C21 39.2(10)
B7 Rh1 Rh2 B5 112.5(8)
B6 Rh1 Rh2 B5 -37.4(8)
B3 Rh1 Rh2 B5 59.1(7)
B4 Rh1 Rh2 B5 9.7(8)
C4 Rh1 Rh2 B5 48(5)
C5 Rh1 Rh2 B5 -80.5(10)
C3 Rh1 Rh2 B5 154.7(10)
C2 Rh1 Rh2 B5 -166.3(7)
C1 Rh1 Rh2 B5 -123.1(8)
B7 Rh1 Rh2 Rh3 32.8(6)
B6 Rh1 Rh2 Rh3 -117.1(7)
B3 Rh1 Rh2 Rh3 -20.5(5)
B4 Rh1 Rh2 Rh3 -70.0(5)
C4 Rh1 Rh2 Rh3 -31(5)
C5 Rh1 Rh2 Rh3 -160.2(8)
C3 Rh1 Rh2 Rh3 75.0(8)
C2 Rh1 Rh2 Rh3 114.0(5)
C1 Rh1 Rh2 Rh3 157.2(6)
B3 B7 Rh3 B1 79.8(10)
Rh1 B7 Rh3 B1 52.5(13)
Rh2 B7 Rh3 B1 -22.3(7)
Rh1 B7 Rh3 B3 -27.3(10)
Rh2 B7 Rh3 B3 -102.0(9)
B3 B7 Rh3 B2 33.1(9)
Rh1 B7 Rh3 B2 5.8(12)
Rh2 B7 Rh3 B2 -69.0(6)
B3 B7 Rh3 C14 -72.5(11)
Rh1 B7 Rh3 C14 -99.7(13)
Rh2 B7 Rh3 C14 -174.5(5)
B3 B7 Rh3 C13 -101(2)
Rh1 B7 Rh3 C13 -128.0(18)
Rh2 B7 Rh3 C13 157.2(17)
B3 B7 Rh3 C15 -102.0(10)
Rh1 B7 Rh3 C15 -129.3(12)
Rh2 B7 Rh3 C15 156.0(6)
B3 B7 Rh3 C11 -136.9(9)
Rh1 B7 Rh3 C11 -164.1(11)
Rh2 B7 Rh3 C11 121.1(6)
B3 B7 Rh3 C12 -157.3(9)
Rh1 B7 Rh3 C12 175.4(8)
Rh2 B7 Rh3 C12 100.7(9)
B3 B7 Rh3 Rh2 102.0(9)
Rh1 B7 Rh3 Rh2 74.8(11)
B2 B1 Rh3 B7 -82.6(10)
B5 B1 Rh3 B7 -40.7(14)
Rh2 B1 Rh3 B7 22.7(8)
B2 B1 Rh3 B3 -30.8(10)
B5 B1 Rh3 B3 11.2(13)
Rh2 B1 Rh3 B3 74.5(7)
B5 B1 Rh3 B2 41.9(12)
Rh2 B1 Rh3 B2 105.3(12)
B2 B1 Rh3 C14 67.7(14)
B5 B1 Rh3 C14 109.6(14)
Rh2 B1 Rh3 C14 173.0(6)
B2 B1 Rh3 C13 97.5(11)
B5 B1 Rh3 C13 139.5(13)
Rh2 B1 Rh3 C13 -157.2(6)
B2 B1 Rh3 C15 103(3)
B5 B1 Rh3 C15 145(2)
Rh2 B1 Rh3 C15 -152(2)
B2 B1 Rh3 C11 155.3(10)
B5 B1 Rh3 C11 -162.8(11)
Rh2 B1 Rh3 C11 -99.4(11)
B2 B1 Rh3 C12 133.9(10)
B5 B1 Rh3 C12 175.9(12)
Rh2 B1 Rh3 C12 -120.8(7)
B2 B1 Rh3 Rh2 -105.3(12)
B5 B1 Rh3 Rh2 -63.3(12)
B4 B3 Rh3 B7 99.0(15)
B2 B3 Rh3 B7 132.8(13)
Rh1 B3 Rh3 B7 22.1(8)
B4 B3 Rh3 B1 -3.4(12)
B2 B3 Rh3 B1 30.4(10)
B7 B3 Rh3 B1 -102.4(10)
Rh1 B3 Rh3 B1 -80.3(10)
B4 B3 Rh3 B2 -33.8(11)
B7 B3 Rh3 B2 -132.8(13)
Rh1 B3 Rh3 B2 -110.7(13)
B4 B3 Rh3 C14 -133.1(12)
B2 B3 Rh3 C14 -99.3(10)
B7 B3 Rh3 C14 127.9(9)
Rh1 B3 Rh3 C14 150.0(9)
B4 B3 Rh3 C13 -106.7(13)
B2 B3 Rh3 C13 -73.0(12)
B7 B3 Rh3 C13 154.3(10)
Rh1 B3 Rh3 C13 176.4(8)
B4 B3 Rh3 C15 -170.7(11)
B2 B3 Rh3 C15 -136.9(9)
B7 B3 Rh3 C15 90.3(9)
Rh1 B3 Rh3 C15 112.4(9)
B4 B3 Rh3 C11 170.7(10)
B2 B3 Rh3 C11 -155.6(10)
B7 B3 Rh3 C11 71.7(12)
Rh1 B3 Rh3 C11 93.7(12)
B4 B3 Rh3 C12 -133.6(19)
B2 B3 Rh3 C12 -100(2)
B7 B3 Rh3 C12 127(2)
Rh1 B3 Rh3 C12 149.5(16)
B4 B3 Rh3 Rh2 46.7(11)
B2 B3 Rh3 Rh2 80.5(8)
B7 B3 Rh3 Rh2 -52.3(8)
Rh1 B3 Rh3 Rh2 -30.2(7)
B1 B2 Rh3 B7 100.7(11)
B5 B2 Rh3 B7 62.1(12)
B3 B2 Rh3 B7 -35.9(10)
B4 B2 Rh3 B7 -4.0(13)
B5 B2 Rh3 B1 -38.6(12)
B3 B2 Rh3 B1 -136.6(14)
B4 B2 Rh3 B1 -104.7(17)
B1 B2 Rh3 B3 136.6(14)
B5 B2 Rh3 B3 98.0(14)
B4 B2 Rh3 B3 31.8(12)
B1 B2 Rh3 C14 -133.2(11)
B5 B2 Rh3 C14 -171.7(11)
B3 B2 Rh3 C14 90.3(10)
B4 B2 Rh3 C14 122.1(13)
B1 B2 Rh3 C13 -94.3(11)
B5 B2 Rh3 C13 -132.8(11)
B3 B2 Rh3 C13 129.2(10)
B4 B2 Rh3 C13 161.0(13)
B1 B2 Rh3 C15 -156.3(11)
B5 B2 Rh3 C15 165.1(10)
B3 B2 Rh3 C15 67.2(13)
B4 B2 Rh3 C15 99.0(14)
B1 B2 Rh3 C11 -113(2)
B5 B2 Rh3 C11 -151(2)
B3 B2 Rh3 C11 111(2)
B4 B2 Rh3 C11 143(2)
B1 B2 Rh3 C12 -69.7(13)
B5 B2 Rh3 C12 -108.3(12)
B3 B2 Rh3 C12 153.7(9)
B4 B2 Rh3 C12 -174.4(11)
B1 B2 Rh3 Rh2 50.9(10)
B5 B2 Rh3 Rh2 12.4(9)
B3 B2 Rh3 Rh2 -85.6(8)
B4 B2 Rh3 Rh2 -53.8(12)
C13 C14 Rh3 B7 -164.4(10)
C15 C14 Rh3 B7 -53.3(14)
C20 C14 Rh3 B7 69.2(18)
C13 C14 Rh3 B1 52.5(14)
C15 C14 Rh3 B1 163.6(12)
C20 C14 Rh3 B1 -74(2)
C13 C14 Rh3 B3 145.3(11)
C15 C14 Rh3 B3 -103.6(12)
C20 C14 Rh3 B3 18.9(17)
C13 C14 Rh3 B2 96.5(11)
C15 C14 Rh3 B2 -152.4(11)
C20 C14 Rh3 B2 -29.8(18)
C15 C14 Rh3 C13 111.1(15)
C20 C14 Rh3 C13 -126(2)
C13 C14 Rh3 C15 -111.1(15)
C20 C14 Rh3 C15 123(2)
C13 C14 Rh3 C11 -76.3(11)
C15 C14 Rh3 C11 34.8(10)
C20 C14 Rh3 C11 157.3(19)
C13 C14 Rh3 C12 -34.9(10)
C15 C14 Rh3 C12 76.2(11)
C20 C14 Rh3 C12 -161.3(19)
C13 C14 Rh3 Rh2 143(5)
C15 C14 Rh3 Rh2 -106(5)
C20 C14 Rh3 Rh2 17(6)
C12 C13 Rh3 B7 -80(2)
C14 C13 Rh3 B7 39(2)
C19 C13 Rh3 B7 153.1(18)
C12 C13 Rh3 B1 99.4(12)
C14 C13 Rh3 B1 -141.3(11)
C19 C13 Rh3 B1 -27.4(19)
C12 C13 Rh3 B3 -165.0(11)
C14 C13 Rh3 B3 -45.7(14)
C19 C13 Rh3 B3 68(2)
C12 C13 Rh3 B2 147.9(11)
C14 C13 Rh3 B2 -92.8(11)
C19 C13 Rh3 B2 21.1(19)
C12 C13 Rh3 C14 -119.3(16)
C19 C13 Rh3 C14 114(2)
C12 C13 Rh3 C15 -78.7(11)
C14 C13 Rh3 C15 40.6(10)
C19 C13 Rh3 C15 154(2)
C12 C13 Rh3 C11 -38.5(10)
C14 C13 Rh3 C11 80.7(11)
C19 C13 Rh3 C11 -165(2)
C14 C13 Rh3 C12 119.3(16)
C19 C13 Rh3 C12 -127(2)
C12 C13 Rh3 Rh2 66.6(14)
C14 C13 Rh3 Rh2 -174.1(7)
C19 C13 Rh3 Rh2 -60(2)
C11 C15 Rh3 B7 -102.9(12)
C14 C15 Rh3 B7 138.3(12)
C16 C15 Rh3 B7 17.0(17)
C11 C15 Rh3 B1 71(3)
C14 C15 Rh3 B1 -47(3)
C16 C15 Rh3 B1 -169(2)
C11 C15 Rh3 B3 -156.9(11)
C14 C15 Rh3 B3 84.4(12)
C16 C15 Rh3 B3 -36.9(17)
C11 C15 Rh3 B2 157.9(11)
C14 C15 Rh3 B2 39.2(16)
C16 C15 Rh3 B2 -82.1(17)
C11 C15 Rh3 C14 118.7(17)
C16 C15 Rh3 C14 -121(2)
C11 C15 Rh3 C13 77.6(12)
C14 C15 Rh3 C13 -41.2(10)
C16 C15 Rh3 C13 -162.5(19)
C14 C15 Rh3 C11 -118.7(17)
C16 C15 Rh3 C11 120(2)
C11 C15 Rh3 C12 36.5(10)
C14 C15 Rh3 C12 -82.2(12)
C16 C15 Rh3 C12 156.5(18)
C11 C15 Rh3 Rh2 -70.1(14)
C14 C15 Rh3 Rh2 171.1(8)
C16 C15 Rh3 Rh2 50(2)
C15 C11 Rh3 B7 84.6(12)
C12 C11 Rh3 B7 -156.1(11)
C17 C11 Rh3 B7 -37.0(19)
C15 C11 Rh3 B1 -155.7(12)
C12 C11 Rh3 B1 -36.5(16)
C17 C11 Rh3 B1 83(2)
C15 C11 Rh3 B3 33.0(15)
C12 C11 Rh3 B3 152.2(11)
C17 C11 Rh3 B3 -88.6(19)
C15 C11 Rh3 B2 -61(3)
C12 C11 Rh3 B2 58(3)
C17 C11 Rh3 B2 177.6(18)
C15 C11 Rh3 C14 -37.6(11)
C12 C11 Rh3 C14 81.6(11)
C17 C11 Rh3 C14 -159(2)
C15 C11 Rh3 C13 -81.6(12)
C12 C11 Rh3 C13 37.7(10)
C17 C11 Rh3 C13 157(2)
C12 C11 Rh3 C15 119.2(16)
C17 C11 Rh3 C15 -122(2)
C15 C11 Rh3 C12 -119.2(16)
C17 C11 Rh3 C12 119(2)
C15 C11 Rh3 Rh2 138.3(9)
C12 C11 Rh3 Rh2 -102.5(10)
C17 C11 Rh3 Rh2 17(2)
C13 C12 Rh3 B7 149.9(13)
C11 C12 Rh3 B7 34.9(15)
C18 C12 Rh3 B7 -92(2)
C13 C12 Rh3 B1 -89.7(12)
C11 C12 Rh3 B1 155.2(11)
C18 C12 Rh3 B1 28.0(19)
C13 C12 Rh3 B3 38(3)
C11 C12 Rh3 B3 -77(2)
C18 C12 Rh3 B3 155.6(18)
C13 C12 Rh3 B2 -44.1(15)
C11 C12 Rh3 B2 -159.2(11)
C18 C12 Rh3 B2 74(2)
C13 C12 Rh3 C14 37.3(11)
C11 C12 Rh3 C14 -77.8(11)
C18 C12 Rh3 C14 155(2)
C11 C12 Rh3 C13 -115.1(16)
C18 C12 Rh3 C13 118(2)
C13 C12 Rh3 C15 80.2(12)
C11 C12 Rh3 C15 -34.9(9)
C18 C12 Rh3 C15 -162(2)
C13 C12 Rh3 C11 115.1(16)
C18 C12 Rh3 C11 -127(2)
C13 C12 Rh3 Rh2 -142.4(10)
C11 C12 Rh3 Rh2 102.5(10)
C18 C12 Rh3 Rh2 -25(2)
C23 Rh2 Rh3 B7 152.0(12)
C24 Rh2 Rh3 B7 148.8(12)
B1 Rh2 Rh3 B7 -150.9(10)
B6 Rh2 Rh3 B7 -74.7(8)
C22 Rh2 Rh3 B7 67.3(16)
C25 Rh2 Rh3 B7 114.1(14)
C21 Rh2 Rh3 B7 73.9(11)
B5 Rh2 Rh3 B7 -112.5(8)
Rh1 Rh2 Rh3 B7 -33.2(6)
C23 Rh2 Rh3 B1 -57.1(13)
C24 Rh2 Rh3 B1 -60.3(13)
B6 Rh2 Rh3 B1 76.2(9)
C22 Rh2 Rh3 B1 -141.8(16)
C25 Rh2 Rh3 B1 -95.0(14)
B7 Rh2 Rh3 B1 150.9(10)
C21 Rh2 Rh3 B1 -135.2(12)
B5 Rh2 Rh3 B1 38.4(9)
Rh1 Rh2 Rh3 B1 117.7(8)
C23 Rh2 Rh3 B3 -154.5(11)
C24 Rh2 Rh3 B3 -157.7(12)
B1 Rh2 Rh3 B3 -97.4(9)
B6 Rh2 Rh3 B3 -21.2(7)
C22 Rh2 Rh3 B3 120.9(15)
C25 Rh2 Rh3 B3 167.6(13)
B7 Rh2 Rh3 B3 53.6(8)
C21 Rh2 Rh3 B3 127.5(10)
B5 Rh2 Rh3 B3 -59.0(7)
Rh1 Rh2 Rh3 B3 20.4(5)
C23 Rh2 Rh3 B2 -104.7(11)
C24 Rh2 Rh3 B2 -107.8(12)
B1 Rh2 Rh3 B2 -47.5(9)
B6 Rh2 Rh3 B2 28.6(7)
C22 Rh2 Rh3 B2 170.7(15)
C25 Rh2 Rh3 B2 -142.6(13)
B7 Rh2 Rh3 B2 103.4(8)
C21 Rh2 Rh3 B2 177.3(10)
B5 Rh2 Rh3 B2 -9.2(7)
Rh1 Rh2 Rh3 B2 70.2(5)
C23 Rh2 Rh3 C14 -152(5)
C24 Rh2 Rh3 C14 -155(5)
B1 Rh2 Rh3 C14 -95(5)
B6 Rh2 Rh3 C14 -19(5)
C22 Rh2 Rh3 C14 123(5)
C25 Rh2 Rh3 C14 170(5)
B7 Rh2 Rh3 C14 56(5)
C21 Rh2 Rh3 C14 130(5)
B5 Rh2 Rh3 C14 -57(5)
Rh1 Rh2 Rh3 C14 23(5)
C23 Rh2 Rh3 C13 -14.0(13)
C24 Rh2 Rh3 C13 -17.2(13)
B1 Rh2 Rh3 C13 43.2(11)
B6 Rh2 Rh3 C13 119.3(10)
C22 Rh2 Rh3 C13 -98.6(16)
C25 Rh2 Rh3 C13 -51.9(14)
B7 Rh2 Rh3 C13 -165.9(10)
C21 Rh2 Rh3 C13 -92.0(12)
B5 Rh2 Rh3 C13 81.5(9)
Rh1 Rh2 Rh3 C13 160.9(8)
C23 Rh2 Rh3 C15 109.1(13)
C24 Rh2 Rh3 C15 105.9(14)
B1 Rh2 Rh3 C15 166.2(12)
B6 Rh2 Rh3 C15 -117.6(10)
C22 Rh2 Rh3 C15 24.4(17)
C25 Rh2 Rh3 C15 71.1(15)
B7 Rh2 Rh3 C15 -42.9(11)
C21 Rh2 Rh3 C15 31.0(13)
B5 Rh2 Rh3 C15 -155.5(10)
Rh1 Rh2 Rh3 C15 -76.1(9)
C23 Rh2 Rh3 C11 69.3(12)
C24 Rh2 Rh3 C11 66.1(12)
B1 Rh2 Rh3 C11 126.5(10)
B6 Rh2 Rh3 C11 -157.4(8)
C22 Rh2 Rh3 C11 -15.3(15)
C25 Rh2 Rh3 C11 31.4(13)
B7 Rh2 Rh3 C11 -82.6(9)
C21 Rh2 Rh3 C11 -8.7(11)
B5 Rh2 Rh3 C11 164.8(8)
Rh1 Rh2 Rh3 C11 -115.8(6)
C23 Rh2 Rh3 C12 25.6(11)
C24 Rh2 Rh3 C12 22.4(12)
B1 Rh2 Rh3 C12 82.8(10)
B6 Rh2 Rh3 C12 158.9(8)
C22 Rh2 Rh3 C12 -59.0(15)
C25 Rh2 Rh3 C12 -12.3(13)
B7 Rh2 Rh3 C12 -126.3(9)
C21 Rh2 Rh3 C12 -52.4(11)
B5 Rh2 Rh3 C12 121.1(7)
Rh1 Rh2 Rh3 C12 -159.5(6)
